data_4505065
loop_
_publ_author_name
'Karlen, Steven D.'
'Khan, Saeed I.'
'Garcia-Garibay, Miguel A.'

_publ_section_title
;
 Removal of Conflicting Molecular Symmetries Restores a Hexagonal Array of
 Six-Fold Phenyl Embraces in a bis(Trityl)-Containing Compound. I.
 Crystals of 1,1,1,6,6,6-Hexaphenyl-2,4-hexadiyne
;
_journal_issue 1
_journal_name_full 'Crystal Growth &amp; Design'
_journal_page_first 53
_journal_paper_doi 10.1021/cg049898k
_journal_volume 5
_journal_year 2005
_chemical_formula_moiety 'C42 H30'
_chemical_formula_sum 'C42 H30'
_chemical_formula_weight 534.66
_chemical_name_common 1,1,1,6,6,6-hexaphenyl-2,4-hexadiyne
_chemical_name_systematic
; 
 ? 
;
_space_group_IT_number 148
_symmetry_cell_setting hexagonal
_symmetry_space_group_name_Hall '-R 3'
_symmetry_space_group_name_H-M 'R -3 :H'
_atom_sites_solution_hydrogens geom
_atom_sites_solution_primary direct
_atom_sites_solution_secondary difmap
_audit_creation_method SHELXL-97
_cell_angle_alpha 90.00
_cell_angle_beta 90.00
_cell_angle_gamma 120.00
_cell_formula_units_Z 12
_cell_length_a 13.9822(5)
_cell_length_b 13.9822(5)
_cell_length_c 53.094(4)
_cell_measurement_reflns_used 3573
_cell_measurement_temperature 298(2)
_cell_measurement_theta_max 25.732
_cell_measurement_theta_min 2.302
_cell_volume 8989.3(8)
_computing_cell_refinement 'Bruker SMART'
_computing_data_collection 'Bruker SMART'
_computing_data_reduction 'Bruker SAINT'
_computing_molecular_graphics 'Bruker SHELXTL'
_computing_publication_material 'Bruker SHELXTL'
_computing_structure_refinement 'SHELXL-97 (Sheldrick, 1997)'
_computing_structure_solution 'SHELXS-97 (Sheldrick, 1990)'
_diffrn_ambient_temperature 298(2)
_diffrn_measured_fraction_theta_full 0.983
_diffrn_measured_fraction_theta_max 0.983
_diffrn_measurement_device_type 'CCD area detector'
_diffrn_measurement_method 'phi and omega scans'
_diffrn_radiation_monochromator graphite
_diffrn_radiation_source 'fine-focus sealed tube'
_diffrn_radiation_type MoK\a
_diffrn_radiation_wavelength 0.71073
_diffrn_reflns_av_R_equivalents 0.0318
_diffrn_reflns_av_sigmaI/netI 0.0370
_diffrn_reflns_limit_h_max 16
_diffrn_reflns_limit_h_min -18
_diffrn_reflns_limit_k_max 18
_diffrn_reflns_limit_k_min -10
_diffrn_reflns_limit_l_max 70
_diffrn_reflns_limit_l_min -70
_diffrn_reflns_number 19131
_diffrn_reflns_theta_full 28.30
_diffrn_reflns_theta_max 28.30
_diffrn_reflns_theta_min 1.72
_diffrn_standards_decay_% 0
_exptl_absorpt_coefficient_mu 0.067
_exptl_absorpt_correction_T_max 0.999
_exptl_absorpt_correction_T_min 0.965
_exptl_absorpt_correction_type multi-scan
_exptl_absorpt_process_details 'Sadabs (Bruker)'
_exptl_crystal_colour Colorless
_exptl_crystal_density_diffrn 1.185
_exptl_crystal_density_method 'not measured'
_exptl_crystal_description Block
_exptl_crystal_F_000 3384
_exptl_crystal_size_max 0.40
_exptl_crystal_size_mid 0.40
_exptl_crystal_size_min 0.40
_refine_diff_density_max 0.183
_refine_diff_density_min -0.136
_refine_diff_density_rms 0.025
_refine_ls_extinction_method none
_refine_ls_goodness_of_fit_ref 1.000
_refine_ls_hydrogen_treatment mixed
_refine_ls_matrix_type full
_refine_ls_number_parameters 253
_refine_ls_number_reflns 4897
_refine_ls_number_restraints 0
_refine_ls_restrained_S_all 1.000
_refine_ls_R_factor_all 0.1123
_refine_ls_R_factor_gt 0.0477
_refine_ls_shift/su_max 0.000
_refine_ls_shift/su_mean 0.000
_refine_ls_structure_factor_coef Fsqd
_refine_ls_weighting_details 'calc w=1/[\s^2^(Fo^2^)+(0.0579P)^2^+2.3185P] where P=(Fo^2^+2Fc^2^)/3'
_refine_ls_weighting_scheme calc
_refine_ls_wR_factor_gt 0.1160
_refine_ls_wR_factor_ref 0.1415
_reflns_number_gt 2477
_reflns_number_total 4897
_reflns_threshold_expression >2sigma(I)
_cod_data_source_file cg049898ksi20040701_102652.cif
_cod_data_source_block gg2103sm
_cod_depositor_comments
;
The following automatic conversions were performed:

'_symmetry_cell_setting' value 'Hexagonal' changed to 'hexagonal'
according to /home/saulius/struct/CIF-dictionaries/cif_core.dic
dictionary named 'cif_core.dic' version 2.4.1 from 2010-06-29.

Automatic conversion script
Id: cif_fix_values 1715 2011-07-08 13:25:40Z adriana 
;
_cod_original_sg_symbol_H-M 'R -3'
_cod_database_code 4505065

loop_
_symmetry_equiv_pos_as_xyz
'x, y, z'
'-y, x-y, z'
'-x+y, -x, z'
'x+2/3, y+1/3, z+1/3'
'-y+2/3, x-y+1/3, z+1/3'
'-x+y+2/3, -x+1/3, z+1/3'
'x+1/3, y+2/3, z+2/3'
'-y+1/3, x-y+2/3, z+2/3'
'-x+y+1/3, -x+2/3, z+2/3'
'-x, -y, -z'
'y, -x+y, -z'
'x-y, x, -z'
'-x+2/3, -y+1/3, -z+1/3'
'y+2/3, -x+y+1/3, -z+1/3'
'x-y+2/3, x+1/3, -z+1/3'
'-x+1/3, -y+2/3, -z+2/3'
'y+1/3, -x+y+2/3, -z+2/3'
'x-y+1/3, x+2/3, -z+2/3'

loop_
_atom_site_label
_atom_site_type_symbol
_atom_site_fract_x
_atom_site_fract_y
_atom_site_fract_z
_atom_site_U_iso_or_equiv
_atom_site_adp_type
_atom_site_occupancy
_atom_site_symmetry_multiplicity
_atom_site_calc_flag
_atom_site_refinement_flags
C1A C 0.83498(13) 0.42698(13) 0.18341(3) 0.0603(4) Uani 1 1 d .
H1A H 0.8012 0.4601 0.1920 0.072 Uiso 1 1 calc R
C2A C 0.93818(15) 0.44638(14) 0.19113(3) 0.0764(5) Uani 1 1 d .
H2A H 0.9723 0.4915 0.2050 0.092 Uiso 1 1 calc R
C3A C 0.98971(15) 0.39982(19) 0.17859(4) 0.0875(6) Uani 1 1 d .
H3A H 1.0595 0.4141 0.1835 0.105 Uiso 1 1 calc R
C4A C 0.93690(18) 0.3319(2) 0.15877(4) 0.1063(7) Uani 1 1 d .
H4A H 0.9709 0.2990 0.1502 0.128 Uiso 1 1 calc R
C5A C 0.83439(15) 0.31113(16) 0.15120(3) 0.0815(6) Uani 1 1 d .
H5A H 0.7997 0.2636 0.1377 0.098 Uiso 1 1 calc R
C6A C 0.78214(11) 0.35947(11) 0.16322(2) 0.0466(3) Uani 1 1 d .
C7A C 0.6667 0.3333 0.15429(4) 0.0433(5) Uani 1 3 d S
C8A C 0.6667 0.3333 0.12629(4) 0.0536(6) Uani 1 3 d S
C9A C 0.6667 0.3333 0.10396(4) 0.0576(7) Uani 1 3 d S
C10A C 0.6667 0.3333 0.07771(4) 0.0579(7) Uani 1 3 d S
C11A C 0.6667 0.3333 0.05540(4) 0.0542(6) Uani 1 3 d S
C12A C 0.6667 0.3333 0.02736(4) 0.0513(6) Uani 1 3 d S
C13A C 0.76237(12) 0.44571(12) 0.01840(2) 0.0542(4) Uani 1 1 d .
C14A C 0.82943(15) 0.45427(16) -0.00160(3) 0.0782(5) Uani 1 1 d .
H14A H 0.8189 0.3907 -0.0097 0.094 Uiso 1 1 calc R
C15A C 0.91177(18) 0.5561(2) -0.00966(4) 0.0992(7) Uani 1 1 d .
H15A H 0.9560 0.5606 -0.0232 0.119 Uiso 1 1 calc R
C16A C 0.92933(16) 0.65093(18) 0.00200(4) 0.0923(6) Uani 1 1 d .
H16A H 0.9853 0.7194 -0.0035 0.111 Uiso 1 1 calc R
C17A C 0.86386(16) 0.64391(15) 0.02177(4) 0.0816(5) Uani 1 1 d .
H17A H 0.8751 0.7079 0.0298 0.098 Uiso 1 1 calc R
C18A C 0.78088(13) 0.54217(13) 0.02993(3) 0.0665(4) Uani 1 1 d .
H18A H 0.7367 0.5385 0.0434 0.080 Uiso 1 1 calc R
C1B C 0.89252(13) 0.06571(13) 0.09032(3) 0.0603(4) Uani 1 1 d .
H1B H 0.8535 -0.0049 0.0972 0.072 Uiso 1 1 calc R
C2B C 0.87034(15) 0.14625(15) 0.09853(3) 0.0735(5) Uani 1 1 d .
H2B H 0.8164 0.1295 0.1107 0.088 Uiso 1 1 calc R
C3B C 0.92750(17) 0.25056(16) 0.08883(3) 0.0786(5) Uani 1 1 d .
H3B H 0.9126 0.3049 0.0944 0.094 Uiso 1 1 calc R
C4B C 1.00689(17) 0.27489(15) 0.07090(3) 0.0816(5) Uani 1 1 d .
H4B H 1.0462 0.3460 0.0644 0.098 Uiso 1 1 calc R
C5B C 1.02889(14) 0.19432(14) 0.06243(3) 0.0701(5) Uani 1 1 d .
H5B H 1.0825 0.2115 0.0501 0.084 Uiso 1 1 calc R
C6B C 0.97154(12) 0.08798(12) 0.07215(2) 0.0513(4) Uani 1 1 d .
C7B C 1.0000 0.0000 0.06330(4) 0.0508(6) Uani 1 3 d S
C8B C 1.0000 0.0000 0.03531(4) 0.0614(7) Uani 1 3 d S
C9B C 1.0000 0.0000 0.01301(5) 0.0672(8) Uani 1 3 d S
C1C C 0.44585(15) 0.87579(14) 0.10741(3) 0.0738(5) Uani 1 1 d .
H1C H 0.4072 0.8693 0.1222 0.089 Uiso 1 1 calc R
C2C C 0.52476(18) 0.97977(16) 0.09891(5) 0.0931(6) Uani 1 1 d .
H2C H 0.5396 1.0421 0.1082 0.112 Uiso 1 1 calc R
C3C C 0.58065(18) 0.9909(2) 0.07698(5) 0.1044(7) Uani 1 1 d .
H3C H 0.6330 1.0606 0.0712 0.125 Uiso 1 1 calc R
C4C C 0.55905(18) 0.8987(2) 0.06352(4) 0.1053(7) Uani 1 1 d .
H4C H 0.5962 0.9060 0.0485 0.126 Uiso 1 1 calc R
C5C C 0.48236(16) 0.79450(16) 0.07213(4) 0.0854(6) Uani 1 1 d .
H5C H 0.4699 0.7325 0.0630 0.103 Uiso 1 1 calc R
C6C C 0.42408(13) 0.78170(13) 0.09415(3) 0.0609(4) Uani 1 1 d .
C7C C 0.3333 0.6667 0.10338(4) 0.0566(6) Uani 1 3 d S
C8C C 0.3333 0.6667 0.13133(5) 0.0644(7) Uani 1 3 d S
C9C C 0.3333 0.6667 0.15367(5) 0.0685(8) Uani 1 3 d S

loop_
_atom_site_aniso_label
_atom_site_aniso_U_11
_atom_site_aniso_U_22
_atom_site_aniso_U_33
_atom_site_aniso_U_23
_atom_site_aniso_U_13
_atom_site_aniso_U_12
C1A 0.0619(10) 0.0661(10) 0.0510(8) -0.0053(7) -0.0089(7) 0.0306(8)
C2A 0.0676(12) 0.0768(12) 0.0712(11) 0.0029(9) -0.0209(9) 0.0260(10)
C3A 0.0594(11) 0.1133(16) 0.0937(14) 0.0170(12) -0.0062(10) 0.0462(12)
C4A 0.0888(15) 0.156(2) 0.1073(16) -0.0199(15) -0.0064(13) 0.0860(16)
C5A 0.0770(12) 0.1147(15) 0.0731(11) -0.0269(10) -0.0102(9) 0.0631(12)
C6A 0.0511(8) 0.0526(8) 0.0359(7) 0.0051(6) 0.0038(6) 0.0257(7)
C7A 0.0512(9) 0.0512(9) 0.0277(10) 0.000 0.000 0.0256(4)
C8A 0.0623(10) 0.0623(10) 0.0362(13) 0.000 0.000 0.0312(5)
C9A 0.0680(11) 0.0680(11) 0.0367(14) 0.000 0.000 0.0340(6)
C10A 0.0690(11) 0.0690(11) 0.0358(13) 0.000 0.000 0.0345(6)
C11A 0.0643(10) 0.0643(10) 0.0339(13) 0.000 0.000 0.0322(5)
C12A 0.0627(10) 0.0627(10) 0.0285(11) 0.000 0.000 0.0313(5)
C13A 0.0594(9) 0.0648(10) 0.0371(7) 0.0046(7) -0.0019(6) 0.0300(8)
C14A 0.0971(14) 0.0835(13) 0.0586(10) 0.0202(9) 0.0263(9) 0.0487(11)
C15A 0.1063(16) 0.1063(18) 0.0914(14) 0.0440(13) 0.0451(12) 0.0580(15)
C16A 0.0755(13) 0.0844(15) 0.1035(15) 0.0353(13) 0.0096(12) 0.0299(12)
C17A 0.0819(13) 0.0653(12) 0.0844(13) 0.0011(10) -0.0146(11) 0.0271(11)
C18A 0.0698(11) 0.0661(11) 0.0547(9) -0.0046(8) -0.0051(8) 0.0273(9)
C1B 0.0731(11) 0.0626(10) 0.0453(8) -0.0009(7) 0.0032(7) 0.0340(9)
C2B 0.0875(13) 0.0790(13) 0.0628(10) -0.0104(9) 0.0010(9) 0.0482(11)
C3B 0.1010(15) 0.0791(13) 0.0743(12) -0.0124(10) -0.0127(11) 0.0591(12)
C4B 0.1012(15) 0.0626(11) 0.0823(12) 0.0083(9) -0.0048(11) 0.0419(11)
C5B 0.0806(12) 0.0677(11) 0.0615(10) 0.0127(8) 0.0062(8) 0.0367(10)
C6B 0.0605(9) 0.0591(9) 0.0355(7) -0.0010(6) -0.0072(6) 0.0309(8)
C7B 0.0620(10) 0.0620(10) 0.0284(11) 0.000 0.000 0.0310(5)
C8B 0.0734(11) 0.0734(11) 0.0374(14) 0.000 0.000 0.0367(6)
C9B 0.0829(13) 0.0829(13) 0.0358(13) 0.000 0.000 0.0414(6)
C1C 0.0746(12) 0.0671(12) 0.0782(11) -0.0013(9) -0.0116(9) 0.0344(10)
C2C 0.0840(15) 0.0656(13) 0.1216(18) 0.0023(12) -0.0261(13) 0.0314(12)
C3C 0.0727(14) 0.0818(16) 0.137(2) 0.0341(15) -0.0053(14) 0.0226(12)
C4C 0.0895(15) 0.1066(18) 0.1089(17) 0.0407(15) 0.0252(13) 0.0409(14)
C5C 0.0863(13) 0.0824(13) 0.0810(13) 0.0168(10) 0.0197(10) 0.0373(11)
C6C 0.0606(10) 0.0645(10) 0.0568(9) 0.0040(8) -0.0061(7) 0.0308(8)
C7C 0.0623(10) 0.0623(10) 0.0451(14) 0.000 0.000 0.0311(5)
C8C 0.0697(12) 0.0697(12) 0.0540(17) 0.000 0.000 0.0348(6)
C9C 0.0768(12) 0.0768(12) 0.0519(15) 0.000 0.000 0.0384(6)

loop_
_atom_type_symbol
_atom_type_description
_atom_type_scat_dispersion_real
_atom_type_scat_dispersion_imag
_atom_type_scat_source
C C 0.0033 0.0016 'International Tables Vol C Tables 4.2.6.8 and 6.1.1.4'
H H 0.0000 0.0000 'International Tables Vol C Tables 4.2.6.8 and 6.1.1.4'

loop_
_geom_angle_atom_site_label_1
_geom_angle_atom_site_label_2
_geom_angle_atom_site_label_3
_geom_angle
_geom_angle_site_symmetry_1
_geom_angle_site_symmetry_3
C6A C1A C2A 120.86(15) . .
C6A C1A H1A 119.6 . .
C2A C1A H1A 119.6 . .
C3A C2A C1A 120.55(17) . .
C3A C2A H2A 119.7 . .
C1A C2A H2A 119.7 . .
C4A C3A C2A 118.63(17) . .
C4A C3A H3A 120.7 . .
C2A C3A H3A 120.7 . .
C3A C4A C5A 121.26(19) . .
C3A C4A H4A 119.4 . .
C5A C4A H4A 119.4 . .
C4A C5A C6A 121.01(17) . .
C4A C5A H5A 119.5 . .
C6A C5A H5A 119.5 . .
C1A C6A C5A 117.66(14) . .
C1A C6A C7A 122.86(13) . .
C5A C6A C7A 119.45(13) . .
C8A C7A C6A 107.92(8) . .
C8A C7A C6A 107.92(8) . 3_665
C6A C7A C6A 110.97(8) . 3_665
C8A C7A C6A 107.92(8) . 2_655
C6A C7A C6A 110.97(8) . 2_655
C6A C7A C6A 110.97(8) 3_665 2_655
C9A C8A C7A 180.0 . .
C8A C9A C10A 180.0 . .
C11A C10A C9A 180.0 . .
C10A C11A C12A 180.0 . .
C11A C12A C13A 107.94(9) . 3_665
C11A C12A C13A 107.94(9) . .
C13A C12A C13A 110.95(8) 3_665 .
C11A C12A C13A 107.94(9) . 2_655
C13A C12A C13A 110.95(8) 3_665 2_655
C13A C12A C13A 110.95(8) . 2_655
C14A C13A C18A 117.89(15) . .
C14A C13A C12A 122.03(14) . .
C18A C13A C12A 120.05(13) . .
C15A C14A C13A 120.55(18) . .
C15A C14A H14A 119.7 . .
C13A C14A H14A 119.7 . .
C16A C15A C14A 120.89(18) . .
C16A C15A H15A 119.6 . .
C14A C15A H15A 119.6 . .
C17A C16A C15A 119.28(18) . .
C17A C16A H16A 120.4 . .
C15A C16A H16A 120.4 . .
C16A C17A C18A 120.24(19) . .
C16A C17A H17A 119.9 . .
C18A C17A H17A 119.9 . .
C17A C18A C13A 121.14(16) . .
C17A C18A H18A 119.4 . .
C13A C18A H18A 119.4 . .
C2B C1B C6B 121.21(15) . .
C2B C1B H1B 119.4 . .
C6B C1B H1B 119.4 . .
C3B C2B C1B 120.14(17) . .
C3B C2B H2B 119.9 . .
C1B C2B H2B 119.9 . .
C2B C3B C4B 119.74(17) . .
C2B C3B H3B 120.1 . .
C4B C3B H3B 120.1 . .
C3B C4B C5B 120.42(17) . .
C3B C4B H4B 119.8 . .
C5B C4B H4B 119.8 . .
C4B C5B C6B 120.45(16) . .
C4B C5B H5B 119.8 . .
C6B C5B H5B 119.8 . .
C1B C6B C5B 118.04(15) . .
C1B C6B C7B 121.97(13) . .
C5B C6B C7B 119.95(13) . .
C8B C7B C6B 107.73(9) . .
C8B C7B C6B 107.73(9) . 2_645
C6B C7B C6B 111.16(8) . 2_645
C8B C7B C6B 107.73(9) . 3_765
C6B C7B C6B 111.16(8) . 3_765
C6B C7B C6B 111.16(8) 2_645 3_765
C9B C8B C7B 180.0 . .
C8B C9B C9B 180.0 . 10_755
C6C C1C C2C 120.73(18) . .
C6C C1C H1C 119.6 . .
C2C C1C H1C 119.6 . .
C3C C2C C1C 120.4(2) . .
C3C C2C H2C 119.8 . .
C1C C2C H2C 119.8 . .
C2C C3C C4C 119.5(2) . .
C2C C3C H3C 120.2 . .
C4C C3C H3C 120.2 . .
C3C C4C C5C 120.5(2) . .
C3C C4C H4C 119.7 . .
C5C C4C H4C 119.7 . .
C6C C5C C4C 120.7(2) . .
C6C C5C H5C 119.6 . .
C4C C5C H5C 119.6 . .
C5C C6C C1C 118.09(16) . .
C5C C6C C7C 121.69(16) . .
C1C C6C C7C 120.17(15) . .
C8C C7C C6C 108.46(10) . 2_665
C8C C7C C6C 108.46(10) . .
C6C C7C C6C 110.47(10) 2_665 .
C8C C7C C6C 108.46(10) . 3_565
C6C C7C C6C 110.47(10) 2_665 3_565
C6C C7C C6C 110.47(10) . 3_565
C9C C8C C7C 180.0 . .
C8C C9C C9C 180.0 . 13_565

loop_
_geom_bond_atom_site_label_1
_geom_bond_atom_site_label_2
_geom_bond_distance
_geom_bond_site_symmetry_2
C1A C6A 1.3745(19) .
C1A C2A 1.390(2) .
C1A H1A 0.9300 .
C2A C3A 1.362(3) .
C2A H2A 0.9300 .
C3A C4A 1.361(3) .
C3A H3A 0.9300 .
C4A C5A 1.373(3) .
C4A H4A 0.9300 .
C5A C6A 1.375(2) .
C5A H5A 0.9300 .
C6A C7A 1.5412(14) .
C7A C8A 1.486(3) .
C7A C6A 1.5412(15) 3_665
C7A C6A 1.5412(15) 2_655
C8A C9A 1.186(3) .
C9A C10A 1.394(3) .
C10A C11A 1.185(3) .
C11A C12A 1.488(3) .
C12A C13A 1.5438(16) 3_665
C12A C13A 1.5438(16) .
C12A C13A 1.5438(16) 2_655
C13A C14A 1.382(2) .
C13A C18A 1.383(2) .
C14A C15A 1.377(3) .
C14A H14A 0.9300 .
C15A C16A 1.369(3) .
C15A H15A 0.9300 .
C16A C17A 1.364(3) .
C16A H16A 0.9300 .
C17A C18A 1.381(2) .
C17A H17A 0.9300 .
C18A H18A 0.9300 .
C1B C2B 1.380(2) .
C1B C6B 1.380(2) .
C1B H1B 0.9300 .
C2B C3B 1.366(2) .
C2B H2B 0.9300 .
C3B C4B 1.370(3) .
C3B H3B 0.9300 .
C4B C5B 1.383(2) .
C4B H4B 0.9300 .
C5B C6B 1.389(2) .
C5B H5B 0.9300 .
C6B C7B 1.5433(16) .
C7B C8B 1.486(3) .
C7B C6B 1.5433(16) 2_645
C7B C6B 1.5433(16) 3_765
C8B C9B 1.184(3) .
C9B C9B 1.381(5) 10_755
C1C C6C 1.385(2) .
C1C C2C 1.389(3) .
C1C H1C 0.9300 .
C2C C3C 1.367(3) .
C2C H2C 0.9300 .
C3C C4C 1.370(3) .
C3C H3C 0.9300 .
C4C C5C 1.385(3) .
C4C H4C 0.9300 .
C5C C6C 1.384(2) .
C5C H5C 0.9300 .
C6C C7C 1.5480(17) .
C7C C8C 1.484(4) .
C7C C6C 1.5480(17) 2_665
C7C C6C 1.5480(17) 3_565
C8C C9C 1.186(3) .
C9C C9C 1.380(5) 13_565

loop_
_geom_torsion_atom_site_label_1
_geom_torsion_atom_site_label_2
_geom_torsion_atom_site_label_3
_geom_torsion_atom_site_label_4
_geom_torsion
_geom_torsion_site_symmetry_1
_geom_torsion_site_symmetry_4
C6A C1A C2A C3A 0.8(3) . .
C1A C2A C3A C4A -1.6(3) . .
C2A C3A C4A C5A 0.8(3) . .
C3A C4A C5A C6A 0.8(3) . .
C2A C1A C6A C5A 0.8(2) . .
C2A C1A C6A C7A 178.64(13) . .
C4A C5A C6A C1A -1.6(3) . .
C4A C5A C6A C7A -179.52(17) . .
C1A C6A C7A C8A 140.10(11) . .
C5A C6A C7A C8A -42.05(14) . .
C1A C6A C7A C6A -101.84(11) . 3_665
C5A C6A C7A C6A 76.0(2) . 3_665
C1A C6A C7A C6A 22.05(19) . 2_655
C5A C6A C7A C6A -160.11(14) . 2_655
C11A C12A C13A C14A 138.63(13) . .
C13A C12A C13A C14A 20.5(2) 3_665 .
C13A C12A C13A C14A -103.29(12) 2_655 .
C11A C12A C13A C18A -43.54(13) . .
C13A C12A C13A C18A -161.63(13) 3_665 .
C13A C12A C13A C18A 74.5(2) 2_655 .
C18A C13A C14A C15A -0.1(3) . .
C12A C13A C14A C15A 177.80(16) . .
C13A C14A C15A C16A 0.3(3) . .
C14A C15A C16A C17A -0.3(3) . .
C15A C16A C17A C18A 0.1(3) . .
C16A C17A C18A C13A 0.1(3) . .
C14A C13A C18A C17A -0.1(2) . .
C12A C13A C18A C17A -178.05(14) . .
C6B C1B C2B C3B -0.5(2) . .
C1B C2B C3B C4B 0.1(3) . .
C2B C3B C4B C5B 0.5(3) . .
C3B C4B C5B C6B -0.6(3) . .
C2B C1B C6B C5B 0.4(2) . .
C2B C1B C6B C7B 178.12(14) . .
C4B C5B C6B C1B 0.1(2) . .
C4B C5B C6B C7B -177.62(15) . .
C1B C6B C7B C8B 131.73(12) . .
C5B C6B C7B C8B -50.60(13) . .
C1B C6B C7B C6B 13.9(2) . 2_645
C5B C6B C7B C6B -168.40(13) . 2_645
C1B C6B C7B C6B -110.46(11) . 3_765
C5B C6B C7B C6B 67.2(2) . 3_765
C6C C1C C2C C3C 1.3(3) . .
C1C C2C C3C C4C -0.6(3) . .
C2C C3C C4C C5C -0.9(3) . .
C3C C4C C5C C6C 1.7(3) . .
C4C C5C C6C C1C -0.9(3) . .
C4C C5C C6C C7C 176.52(16) . .
C2C C1C C6C C5C -0.6(2) . .
C2C C1C C6C C7C -178.04(15) . .
C5C C6C C7C C8C 147.14(14) . .
C1C C6C C7C C8C -35.51(15) . .
C5C C6C C7C C6C -94.12(14) . 2_665
C1C C6C C7C C6C 83.2(2) . 2_665
C5C C6C C7C C6C 28.4(2) . 3_565
C1C C6C C7C C6C -154.25(16) . 3_565
